data_1553429
loop_
_publ_author_name
'Yu, Jingxun'
'Ma, Haichen'
'Yao, Hongliang'
'Cheng, Hang'
'Tong, Rongbiao'

_publ_section_title
;
 Diastereoselective and regiodivergent oxa-[3 + 2] cycloaddition of
 Achmatowicz products and cyclic 1,3-dicarbonyl compounds
;
_journal_issue 6
_journal_name_full 'Organic Chemistry Frontiers'
_journal_page_first 714
_journal_paper_doi 10.1039/C6QO00034G
_journal_volume 3
_journal_year 2016
_chemical_formula_moiety 'C14 H16 O5'
_chemical_formula_sum 'C14 H16 O5'
_chemical_formula_weight 264.27
_space_group_crystal_system monoclinic
_space_group_IT_number 14
_space_group_name_Hall '-P 2ybc'
_space_group_name_H-M_alt 'P 1 21/c 1'
_atom_sites_solution_hydrogens geom
_audit_creation_date 2015-12-23
_audit_creation_method
;
Olex2 1.2
(compiled 2015.09.30 svn.r3233 for OlexSys, GUI svn.r5103)
;
_audit_update_record
;
2015-12-30 deposited with the CCDC.
2016-03-25 downloaded from the CCDC.
;
_cell_angle_alpha 90
_cell_angle_beta 94.901(7)
_cell_angle_gamma 90
_cell_formula_units_Z 4
_cell_length_a 8.1440(6)
_cell_length_b 14.5913(10)
_cell_length_c 11.0130(7)
_cell_measurement_reflns_used 896
_cell_measurement_temperature 100.01(10)
_cell_measurement_theta_max 27.8810
_cell_measurement_theta_min 3.7520
_cell_volume 1303.91(16)
_computing_cell_refinement
;
CrysAlisPro, Agilent Technologies,
Version 1.171.37.35 (release 13-08-2014 CrysAlis171 .NET)
(compiled Aug 13 2014,18:06:01)
;
_computing_data_collection
;
CrysAlisPro, Agilent Technologies,
Version 1.171.37.35 (release 13-08-2014 CrysAlis171 .NET)
(compiled Aug 13 2014,18:06:01)
;
_computing_data_reduction
;
CrysAlisPro, Agilent Technologies,
Version 1.171.37.35 (release 13-08-2014 CrysAlis171 .NET)
(compiled Aug 13 2014,18:06:01)
;
_computing_molecular_graphics 'Olex2 (Dolomanov et al., 2009)'
_computing_publication_material 'Olex2 (Dolomanov et al., 2009)'
_computing_structure_refinement 'ShelXL (Sheldrick, 2015)'
_computing_structure_solution 'ShelXT (Sheldrick, 2015)'
_diffrn_ambient_environment N~2~
_diffrn_ambient_temperature 100.01(10)
_diffrn_detector 'CCD plate'
_diffrn_detector_area_resol_mean 10.3587
_diffrn_detector_type Atlas
_diffrn_measured_fraction_theta_full 0.973
_diffrn_measured_fraction_theta_max 0.973
_diffrn_measurement_details
;
#__ type_ start__ end____ width___ exp.time_
  1 omega  -53.00   35.00   1.0000   25.0000
omega____ theta____ kappa____ phi______ frames
    -       15.8574  -57.0000    0.0000 88

#__ type_ start__ end____ width___ exp.time_
  2 omega  -17.00   77.00   1.0000   25.0000
omega____ theta____ kappa____ phi______ frames
    -       15.8574   57.0000  150.0000 94
;
_diffrn_measurement_device 'kappa diffractometer'
_diffrn_measurement_device_type 'SuperNova, Dual, Mo at zero, Atlas'
_diffrn_measurement_method '\w scans'
_diffrn_orient_matrix_UB_11 0.0689349000
_diffrn_orient_matrix_UB_12 0.0089051000
_diffrn_orient_matrix_UB_13 0.0419491000
_diffrn_orient_matrix_UB_21 -0.0514476000
_diffrn_orient_matrix_UB_22 -0.0016078000
_diffrn_orient_matrix_UB_23 0.0488837000
_diffrn_orient_matrix_UB_31 0.0146265000
_diffrn_orient_matrix_UB_32 -0.0477877000
_diffrn_orient_matrix_UB_33 0.0062126000
_diffrn_radiation_monochromator mirror
_diffrn_radiation_probe x-ray
_diffrn_radiation_type MoK\a
_diffrn_radiation_wavelength 0.71073
_diffrn_reflns_av_R_equivalents 0.0846
_diffrn_reflns_av_unetI/netI 0.1486
_diffrn_reflns_limit_h_max 10
_diffrn_reflns_limit_h_min -6
_diffrn_reflns_limit_k_max 17
_diffrn_reflns_limit_k_min -15
_diffrn_reflns_limit_l_max 13
_diffrn_reflns_limit_l_min -13
_diffrn_reflns_number 4691
_diffrn_reflns_theta_full 25.000
_diffrn_reflns_theta_max 25.994
_diffrn_reflns_theta_min 3.756
_diffrn_source 'SuperNova (Mo) X-ray Source'
_diffrn_source_current 0.80
_diffrn_source_power 0.040
_diffrn_source_target Mo
_diffrn_source_voltage 50
_exptl_absorpt_coefficient_mu 0.102
_exptl_absorpt_correction_T_max 1.00000
_exptl_absorpt_correction_T_min 0.46093
_exptl_absorpt_correction_type multi-scan
_exptl_absorpt_process_details
;
CrysAlisPro, Agilent Technologies,
Version 1.171.37.35 (release 13-08-2014 CrysAlis171 .NET)
(compiled Aug 13 2014,18:06:01)
Empirical absorption correction using spherical harmonics,
 implemented in SCALE3 ABSPACK scaling algorithm.
;
_exptl_crystal_colour colourless
_exptl_crystal_density_diffrn 1.346
_exptl_crystal_description needle
_exptl_crystal_F_000 560
_exptl_crystal_size_max 0.4
_exptl_crystal_size_mid 0.08
_exptl_crystal_size_min 0.08
_refine_diff_density_max 0.213
_refine_diff_density_min -0.207
_refine_diff_density_rms 0.055
_refine_ls_extinction_method none
_refine_ls_goodness_of_fit_ref 1.001
_refine_ls_hydrogen_treatment constr
_refine_ls_matrix_type full
_refine_ls_number_parameters 175
_refine_ls_number_reflns 2494
_refine_ls_number_restraints 0
_refine_ls_restrained_S_all 1.001
_refine_ls_R_factor_all 0.1435
_refine_ls_R_factor_gt 0.0596
_refine_ls_shift/su_max 0.000
_refine_ls_shift/su_mean 0.000
_refine_ls_structure_factor_coef Fsqd
_refine_ls_weighting_details
;
w=exp[0.7600(sin\q/\l)^2^)]/[\s^2^(Fo^2^)+(0.0120P)^2^] 
where P=(Fo^2^+2Fc^2^)/3
;
_refine_ls_weighting_scheme calc
_refine_ls_wR_factor_gt 0.0906
_refine_ls_wR_factor_ref 0.1137
_reflns_Friedel_coverage 0.000
_reflns_number_gt 1334
_reflns_number_total 2494
_reflns_threshold_expression 'I > 2\s(I)'
_cod_data_source_file c6qo00034g2.cif
_cod_data_source_block ma2molt
_cod_database_code 1553429
_shelx_space_group_comment
;
The symmetry employed for this shelxl refinement is uniquely defined
by the following loop, which should always be used as a source of
symmetry information in preference to the above space-group names.
They are only intended as comments.
;
_reflns_odcompleteness_completeness 98.63
_reflns_odcompleteness_iscentric 1
_reflns_odcompleteness_theta 27.04
_olex2_refinement_description
;
1. Fixed Uiso
 At 1.2 times of:
  All C(H) groups, All C(H,H) groups
 At 1.5 times of:
  All C(H,H,H) groups
2.a Ternary CH refined with riding coordinates:
 C3(H3), C6(H6), C8(H8), C13(H13)
2.b Secondary CH2 refined with riding coordinates:
 C4(H4A,H4B)
2.c Aromatic/amide H refined with riding coordinates:
 C11(H11)
2.d Idealised Me refined as rotating group:
 C14(H14A,H14B,H14C), C15(H15A,H15B,H15C), C16(H16A,H16B,H16C)
;
_shelx_shelxl_version_number 2014/7
_olex2_date_sample_data_collection 2015-12-22
_olex2_submission_special_instructions 'No special instructions were received'

loop_
_space_group_symop_operation_xyz
'x, y, z'
'-x, y+1/2, -z+1/2'
'-x, -y, -z'
'x, -y-1/2, z-1/2'

loop_
_atom_site_label
_atom_site_type_symbol
_atom_site_fract_x
_atom_site_fract_y
_atom_site_fract_z
_atom_site_U_iso_or_equiv
_atom_site_adp_type
_atom_site_occupancy
_atom_site_site_symmetry_order
_atom_site_calc_flag
_atom_site_refinement_flags_posn
O1 O 0.7352(2) 0.34115(12) 0.50316(15) 0.0253(5) Uani 1 1 d .
O2 O 0.6759(2) 0.21011(13) 0.59608(15) 0.0255(5) Uani 1 1 d .
O3 O 0.2991(2) 0.20698(12) 0.99186(16) 0.0291(5) Uani 1 1 d .
O7 O 0.3757(2) 0.43277(11) 0.88747(15) 0.0227(5) Uani 1 1 d .
O9 O 0.5920(2) 0.48697(11) 0.78888(14) 0.0238(5) Uani 1 1 d .
C1 C 0.6781(3) 0.2938(2) 0.6030(2) 0.0227(7) Uani 1 1 d .
C2 C 0.6321(3) 0.34996(18) 0.6981(2) 0.0195(6) Uani 1 1 d .
C3 C 0.5758(3) 0.32299(17) 0.8194(2) 0.0205(6) Uani 1 1 d .
H3 H 0.6674 0.2914 0.8693 0.025 Uiso 1 1 calc R
C4 C 0.4195(3) 0.26371(18) 0.8138(2) 0.0230(7) Uani 1 1 d .
H4A H 0.3413 0.2840 0.7453 0.028 Uiso 1 1 calc R
H4B H 0.4481 0.1988 0.7999 0.028 Uiso 1 1 calc R
C5 C 0.3408(3) 0.27257(19) 0.9318(2) 0.0216(7) Uani 1 1 d .
C6 C 0.3177(3) 0.36966(17) 0.9753(2) 0.0212(7) Uani 1 1 d .
H6 H 0.3842 0.3783 1.0551 0.025 Uiso 1 1 calc R
C8 C 0.5447(3) 0.41786(17) 0.8744(2) 0.0230(7) Uani 1 1 d .
H8 H 0.6107 0.4251 0.9546 0.028 Uiso 1 1 calc R
C10 C 0.6384(3) 0.44158(18) 0.6893(2) 0.0211(6) Uani 1 1 d .
C11 C 0.6919(3) 0.48800(19) 0.5871(2) 0.0249(7) Uani 1 1 d .
H11 H 0.6942 0.5530 0.5825 0.030 Uiso 1 1 calc R
C12 C 0.7390(4) 0.43496(19) 0.4973(2) 0.0245(7) Uani 1 1 d .
C13 C 0.1374(3) 0.39523(18) 0.9904(2) 0.0227(7) Uani 1 1 d .
H13 H 0.1336 0.4634 0.9984 0.027 Uiso 1 1 calc R
C14 C 0.0765(4) 0.35612(19) 1.1051(2) 0.0308(7) Uani 1 1 d .
H14A H 0.0786 0.2890 1.1012 0.046 Uiso 1 1 calc GR
H14B H -0.0366 0.3769 1.1127 0.046 Uiso 1 1 calc GR
H14C H 0.1478 0.3770 1.1758 0.046 Uiso 1 1 calc GR
C15 C 0.0238(4) 0.37020(19) 0.8768(2) 0.0307(7) Uani 1 1 d .
H15A H 0.0696 0.3948 0.8041 0.046 Uiso 1 1 calc GR
H15B H -0.0858 0.3964 0.8837 0.046 Uiso 1 1 calc GR
H15C H 0.0150 0.3034 0.8701 0.046 Uiso 1 1 calc GR
C16 C 0.8020(4) 0.4665(2) 0.3811(2) 0.0361(8) Uani 1 1 d .
H16A H 0.9164 0.4464 0.3782 0.054 Uiso 1 1 calc GR
H16B H 0.7970 0.5336 0.3769 0.054 Uiso 1 1 calc GR
H16C H 0.7340 0.4404 0.3120 0.054 Uiso 1 1 calc GR

loop_
_atom_site_aniso_label
_atom_site_aniso_U_11
_atom_site_aniso_U_22
_atom_site_aniso_U_33
_atom_site_aniso_U_23
_atom_site_aniso_U_13
_atom_site_aniso_U_12
O1 0.0224(12) 0.0328(12) 0.0201(10) 0.0011(9) -0.0021(8) -0.0023(9)
O2 0.0228(12) 0.0259(12) 0.0268(10) -0.0044(9) -0.0032(9) 0.0009(9)
O3 0.0243(13) 0.0301(12) 0.0323(11) 0.0008(10) -0.0015(9) -0.0025(9)
O7 0.0158(11) 0.0279(11) 0.0235(9) -0.0006(9) -0.0023(8) -0.0001(8)
O9 0.0213(12) 0.0251(11) 0.0249(10) -0.0013(9) 0.0020(9) -0.0030(9)
C1 0.0134(16) 0.0328(18) 0.0205(15) 0.0018(15) -0.0065(12) -0.0001(13)
C2 0.0129(15) 0.0258(17) 0.0184(13) -0.0019(13) -0.0072(11) 0.0019(12)
C3 0.0140(16) 0.0214(15) 0.0248(14) -0.0023(13) -0.0060(12) -0.0005(12)
C4 0.0190(16) 0.0259(16) 0.0232(14) -0.0025(13) -0.0039(12) -0.0002(12)
C5 0.0111(15) 0.0272(17) 0.0249(14) 0.0005(14) -0.0086(12) -0.0032(12)
C6 0.0176(16) 0.0256(16) 0.0193(13) 0.0014(13) -0.0048(12) -0.0008(13)
C8 0.0125(16) 0.0309(17) 0.0249(14) 0.0003(14) -0.0020(12) -0.0031(13)
C10 0.0118(15) 0.0292(17) 0.0210(14) -0.0024(14) -0.0067(12) -0.0013(12)
C11 0.0201(17) 0.0275(17) 0.0259(15) 0.0003(14) -0.0042(13) -0.0013(13)
C12 0.0176(17) 0.0270(17) 0.0270(15) 0.0070(14) -0.0093(13) -0.0035(13)
C13 0.0140(16) 0.0265(16) 0.0273(15) -0.0051(13) -0.0008(12) 0.0013(12)
C14 0.0185(17) 0.0427(19) 0.0310(15) -0.0017(15) 0.0002(13) 0.0008(14)
C15 0.0150(17) 0.0431(19) 0.0325(15) -0.0002(15) -0.0073(13) -0.0012(14)
C16 0.035(2) 0.044(2) 0.0293(16) 0.0075(15) 0.0018(15) -0.0051(16)

loop_
_atom_type_symbol
_atom_type_description
_atom_type_scat_dispersion_real
_atom_type_scat_dispersion_imag
_atom_type_scat_source
C C 0.0033 0.0016 'International Tables Vol C Tables 4.2.6.8 and 6.1.1.4'
H H 0.0000 0.0000 'International Tables Vol C Tables 4.2.6.8 and 6.1.1.4'
O O 0.0106 0.0060 'International Tables Vol C Tables 4.2.6.8 and 6.1.1.4'

loop_
_geom_angle_atom_site_label_1
_geom_angle_atom_site_label_2
_geom_angle_atom_site_label_3
_geom_angle
C12 O1 C1 122.4(2)
C8 O7 C6 110.33(19)
C10 O9 C8 106.93(18)
O2 C1 O1 116.4(2)
O2 C1 C2 128.7(3)
C2 C1 O1 114.9(2)
C1 C2 C3 129.1(2)
C10 C2 C1 120.9(2)
C10 C2 C3 110.0(2)
C2 C3 H3 109.8
C2 C3 C4 115.2(2)
C2 C3 C8 100.8(2)
C4 C3 H3 109.8
C4 C3 C8 111.0(2)
C8 C3 H3 109.8
C3 C4 H4A 109.8
C3 C4 H4B 109.8
H4A C4 H4B 108.3
C5 C4 C3 109.2(2)
C5 C4 H4A 109.8
C5 C4 H4B 109.8
O3 C5 C4 123.8(2)
O3 C5 C6 120.8(2)
C4 C5 C6 115.3(2)
O7 C6 C5 109.2(2)
O7 C6 H6 108.9
O7 C6 C13 106.7(2)
C5 C6 H6 108.9
C5 C6 C13 114.0(2)
C13 C6 H6 108.9
O7 C8 O9 105.9(2)
O7 C8 C3 111.9(2)
O7 C8 H8 110.3
O9 C8 C3 107.9(2)
O9 C8 H8 110.3
C3 C8 H8 110.3
O9 C10 C11 122.2(2)
C2 C10 O9 114.3(2)
C2 C10 C11 123.4(2)
C10 C11 H11 122.0
C12 C11 C10 116.0(2)
C12 C11 H11 122.0
O1 C12 C16 111.1(2)
C11 C12 O1 122.2(2)
C11 C12 C16 126.7(2)
C6 C13 H13 106.7
C14 C13 C6 112.6(2)
C14 C13 H13 106.7
C14 C13 C15 111.9(2)
C15 C13 C6 111.6(2)
C15 C13 H13 106.7
C13 C14 H14A 109.5
C13 C14 H14B 109.5
C13 C14 H14C 109.5
H14A C14 H14B 109.5
H14A C14 H14C 109.5
H14B C14 H14C 109.5
C13 C15 H15A 109.5
C13 C15 H15B 109.5
C13 C15 H15C 109.5
H15A C15 H15B 109.5
H15A C15 H15C 109.5
H15B C15 H15C 109.5
C12 C16 H16A 109.5
C12 C16 H16B 109.5
C12 C16 H16C 109.5
H16A C16 H16B 109.5
H16A C16 H16C 109.5
H16B C16 H16C 109.5

loop_
_geom_bond_atom_site_label_1
_geom_bond_atom_site_label_2
_geom_bond_distance
O1 C1 1.411(3)
O1 C12 1.371(3)
O2 C1 1.223(3)
O3 C5 1.227(3)
O7 C6 1.444(3)
O7 C8 1.413(3)
O9 C8 1.454(3)
O9 C10 1.362(3)
C1 C2 1.406(4)
C2 C3 1.501(3)
C2 C10 1.342(3)
C3 H3 1.0000
C3 C4 1.536(4)
C3 C8 1.540(3)
C4 H4A 0.9900
C4 H4B 0.9900
C4 C5 1.503(4)
C5 C6 1.512(3)
C6 H6 1.0000
C6 C13 1.538(4)
C8 H8 1.0000
C10 C11 1.414(3)
C11 H11 0.9500
C11 C12 1.338(3)
C12 C16 1.491(3)
C13 H13 1.0000
C13 C14 1.508(3)
C13 C15 1.535(3)
C14 H14A 0.9800
C14 H14B 0.9800
C14 H14C 0.9800
C15 H15A 0.9800
C15 H15B 0.9800
C15 H15C 0.9800
C16 H16A 0.9800
C16 H16B 0.9800
C16 H16C 0.9800

loop_
_geom_torsion_atom_site_label_1
_geom_torsion_atom_site_label_2
_geom_torsion_atom_site_label_3
_geom_torsion_atom_site_label_4
_geom_torsion
O1 C1 C2 C3 -176.2(2)
O1 C1 C2 C10 2.2(4)
O2 C1 C2 C3 3.3(5)
O2 C1 C2 C10 -178.3(3)
O3 C5 C6 O7 -179.6(2)
O3 C5 C6 C13 -60.3(3)
O7 C6 C13 C14 -162.19(19)
O7 C6 C13 C15 70.9(3)
O9 C10 C11 C12 177.8(2)
C1 O1 C12 C11 1.4(4)
C1 O1 C12 C16 -179.0(2)
C1 C2 C3 C4 -59.6(4)
C1 C2 C3 C8 -179.1(3)
C1 C2 C10 O9 -179.3(2)
C1 C2 C10 C11 -0.7(4)
C2 C3 C4 C5 -158.0(2)
C2 C3 C8 O7 112.9(2)
C2 C3 C8 O9 -3.2(3)
C2 C10 C11 C12 -0.6(4)
C3 C2 C10 O9 -0.6(3)
C3 C2 C10 C11 178.0(3)
C3 C4 C5 O3 -129.6(3)
C3 C4 C5 C6 49.3(3)
C4 C3 C8 O7 -9.6(3)
C4 C3 C8 O9 -125.7(2)
C4 C5 C6 O7 1.5(3)
C4 C5 C6 C13 120.7(2)
C5 C6 C13 C14 77.2(3)
C5 C6 C13 C15 -49.8(3)
C6 O7 C8 O9 -177.52(17)
C6 O7 C8 C3 65.2(3)
C8 O7 C6 C5 -60.3(3)
C8 O7 C6 C13 176.0(2)
C8 O9 C10 C2 -1.6(3)
C8 O9 C10 C11 179.8(2)
C8 C3 C4 C5 -44.2(3)
C10 O9 C8 O7 -116.9(2)
C10 O9 C8 C3 3.0(3)
C10 C2 C3 C4 121.9(2)
C10 C2 C3 C8 2.3(3)
C10 C11 C12 O1 0.3(4)
C10 C11 C12 C16 -179.2(3)
C12 O1 C1 O2 177.8(2)
C12 O1 C1 C2 -2.6(3)
